data_7112874
loop_
_publ_author_name
'Li, Yang'
'Wang, Wen-Hua'
'Yang, Shang-Dong'
'Li, Bi-Jie'
'Feng, Chun'
'Shi, Zhang-Jie'

_publ_section_title
;
 Oxidative dimerization of N-protected and free indole derivatives toward
 3,3&#x2032;-biindoles via Pd-catalyzed direct C--H transformations
;
_journal_issue 25
_journal_name_full 'Chemical Communications'
_journal_page_first 4553
_journal_paper_doi 10.1039/c0cc00486c
_journal_volume 46
_journal_year 2010
_chemical_formula_moiety 'C18 H16 N2'
_chemical_formula_sum 'C18 H16 N2'
_chemical_formula_weight 260.33
_chemical_name_systematic
;
?
;
_space_group_IT_number 14
_symmetry_cell_setting monoclinic
_symmetry_space_group_name_Hall '-P 2yn'
_symmetry_space_group_name_H-M 'P 1 21/n 1'
_atom_sites_solution_hydrogens geom
_atom_sites_solution_primary direct
_atom_sites_solution_secondary difmap
_audit_creation_method SHELXL-97
_cell_angle_alpha 90.00
_cell_angle_beta 109.73(3)
_cell_angle_gamma 90.00
_cell_formula_units_Z 2
_cell_length_a 6.4851(13)
_cell_length_b 13.409(3)
_cell_length_c 8.1723(16)
_cell_measurement_reflns_used 435
_cell_measurement_temperature 173(2)
_cell_measurement_theta_max 27.48
_cell_measurement_theta_min 2.17
_cell_volume 668.9(3)
_computing_cell_refinement 'CrystalClear (Rigaku Inc., 2008)'
_computing_data_collection 'CrystalClear (Rigaku Inc., 2008)'
_computing_data_reduction 'CrystalClear (Rigaku Inc., 2008)'
_computing_molecular_graphics 'XP in Siemens SHELXTL (Sheldrick, 1994)'
_computing_publication_material 'SHELX97 (Sheldrick, 1997)'
_computing_structure_refinement 'SHELXL-97 (Sheldrick, 1997)'
_computing_structure_solution 'SHELXS-97 (Sheldrick, 1990)'
_diffrn_ambient_temperature 173(2)
_diffrn_measured_fraction_theta_full 0.986
_diffrn_measured_fraction_theta_max 0.986
_diffrn_measurement_device_type 'Saturn724+ CCD'
_diffrn_measurement_method '\w scans at fixed \c = 45\%'
_diffrn_radiation_monochromator graphite
_diffrn_radiation_source 'sealed tube'
_diffrn_radiation_type MoK\a
_diffrn_radiation_wavelength 0.71073
_diffrn_reflns_av_R_equivalents 0.0346
_diffrn_reflns_av_sigmaI/netI 0.0266
_diffrn_reflns_limit_h_max 7
_diffrn_reflns_limit_h_min -5
_diffrn_reflns_limit_k_max 15
_diffrn_reflns_limit_k_min -14
_diffrn_reflns_limit_l_max 9
_diffrn_reflns_limit_l_min -9
_diffrn_reflns_number 4364
_diffrn_reflns_theta_full 24.99
_diffrn_reflns_theta_max 24.99
_diffrn_reflns_theta_min 3.04
_exptl_absorpt_coefficient_mu 0.077
_exptl_absorpt_correction_T_max 0.9924
_exptl_absorpt_correction_T_min 0.9833
_exptl_absorpt_correction_type numerical
_exptl_absorpt_process_details 'CrystalClear (Rigaku Inc., 2008)'
_exptl_crystal_colour colorless
_exptl_crystal_density_diffrn 1.292
_exptl_crystal_density_method 'not measured'
_exptl_crystal_description plate
_exptl_crystal_F_000 276
_exptl_crystal_size_max 0.22
_exptl_crystal_size_mid 0.18
_exptl_crystal_size_min 0.10
_refine_diff_density_max 0.221
_refine_diff_density_min -0.210
_refine_diff_density_rms 0.048
_refine_ls_extinction_method none
_refine_ls_goodness_of_fit_ref 1.154
_refine_ls_hydrogen_treatment constr
_refine_ls_matrix_type full
_refine_ls_number_parameters 92
_refine_ls_number_reflns 1160
_refine_ls_number_restraints 0
_refine_ls_restrained_S_all 1.154
_refine_ls_R_factor_all 0.0533
_refine_ls_R_factor_gt 0.0492
_refine_ls_shift/su_max 0.000
_refine_ls_shift/su_mean 0.000
_refine_ls_structure_factor_coef Fsqd
_refine_ls_weighting_details 'calc w=1/[\s^2^(Fo^2^)+(0.0453P)^2^+0.2941P] where P=(Fo^2^+2Fc^2^)/3'
_refine_ls_weighting_scheme calc
_refine_ls_wR_factor_gt 0.1141
_refine_ls_wR_factor_ref 0.1175
_reflns_number_gt 1101
_reflns_number_total 1160
_reflns_threshold_expression >2sigma(I)
_cod_data_source_file c0cc00486c.txt
_cod_data_source_block 4a
_cod_original_cell_volume 668.9(2)
_cod_original_sg_symbol_H-M P2(1)/n
_cod_database_code 7112874

loop_
_symmetry_equiv_pos_as_xyz
'x, y, z'
'-x+1/2, y+1/2, -z+1/2'
'-x, -y, -z'
'x-1/2, -y-1/2, z-1/2'

loop_
_atom_site_label
_atom_site_type_symbol
_atom_site_fract_x
_atom_site_fract_y
_atom_site_fract_z
_atom_site_U_iso_or_equiv
_atom_site_adp_type
_atom_site_occupancy
_atom_site_symmetry_multiplicity
_atom_site_calc_flag
_atom_site_refinement_flags
N1 N -0.2375(2) 0.98855(11) 0.25261(18) 0.0309(4) Uani 1 1 d .
C1 C -0.0721(3) 0.84119(14) 0.4383(2) 0.0339(5) Uani 1 1 d .
H1A H -0.1583 0.8460 0.5117 0.041 Uiso 1 1 calc R
C2 C 0.0820(3) 0.76746(15) 0.4615(2) 0.0386(5) Uani 1 1 d .
H2A H 0.1041 0.7208 0.5532 0.046 Uiso 1 1 calc R
C3 C 0.2072(3) 0.75997(14) 0.3520(2) 0.0373(5) Uani 1 1 d .
H3A H 0.3118 0.7079 0.3703 0.045 Uiso 1 1 calc R
C4 C 0.1818(3) 0.82660(13) 0.2185(2) 0.0306(4) Uani 1 1 d .
H4A H 0.2674 0.8200 0.1450 0.037 Uiso 1 1 calc R
C5 C 0.0286(3) 0.90432(12) 0.1914(2) 0.0258(4) Uani 1 1 d .
C6 C -0.0402(3) 0.98636(12) 0.0707(2) 0.0258(4) Uani 1 1 d .
C7 C -0.2011(3) 1.03452(14) 0.1148(2) 0.0307(4) Uani 1 1 d .
H7A H -0.2772 1.0921 0.0575 0.037 Uiso 1 1 calc R
C8 C -0.0977(3) 0.90903(13) 0.3028(2) 0.0279(4) Uani 1 1 d .
C9 C -0.3934(3) 1.02045(15) 0.3345(2) 0.0369(5) Uani 1 1 d .
H9A H -0.4938 0.9655 0.3326 0.055 Uiso 1 1 calc R
H9B H -0.4770 1.0776 0.2711 0.055 Uiso 1 1 calc R
H9C H -0.3145 1.0398 0.4552 0.055 Uiso 1 1 calc R

loop_
_atom_site_aniso_label
_atom_site_aniso_U_11
_atom_site_aniso_U_22
_atom_site_aniso_U_33
_atom_site_aniso_U_23
_atom_site_aniso_U_13
_atom_site_aniso_U_12
N1 0.0321(8) 0.0386(9) 0.0271(8) 0.0021(6) 0.0167(6) 0.0009(6)
C1 0.0360(10) 0.0399(11) 0.0267(9) 0.0021(7) 0.0118(7) -0.0102(8)
C2 0.0432(11) 0.0381(10) 0.0326(10) 0.0097(8) 0.0101(8) -0.0071(9)
C3 0.0404(11) 0.0316(10) 0.0380(10) 0.0061(8) 0.0108(8) 0.0015(8)
C4 0.0326(10) 0.0308(9) 0.0294(9) 0.0004(7) 0.0119(7) -0.0010(7)
C5 0.0274(9) 0.0286(9) 0.0218(8) -0.0023(6) 0.0088(7) -0.0057(7)
C6 0.0277(9) 0.0284(9) 0.0230(8) -0.0007(7) 0.0106(7) -0.0019(7)
C7 0.0338(10) 0.0348(9) 0.0268(9) 0.0039(7) 0.0145(7) 0.0028(7)
C8 0.0286(9) 0.0320(9) 0.0231(8) -0.0023(7) 0.0087(7) -0.0073(7)
C9 0.0364(10) 0.0464(12) 0.0351(10) -0.0030(8) 0.0215(8) -0.0013(8)

loop_
_atom_type_symbol
_atom_type_description
_atom_type_scat_dispersion_real
_atom_type_scat_dispersion_imag
_atom_type_scat_source
C C 0.0033 0.0016 'International Tables Vol C Tables 4.2.6.8 and 6.1.1.4'
H H 0.0000 0.0000 'International Tables Vol C Tables 4.2.6.8 and 6.1.1.4'
N N 0.0061 0.0033 'International Tables Vol C Tables 4.2.6.8 and 6.1.1.4'

loop_
_geom_angle_atom_site_label_1
_geom_angle_atom_site_label_2
_geom_angle_atom_site_label_3
_geom_angle
_geom_angle_site_symmetry_3
C8 N1 C7 108.42(14) .
C8 N1 C9 125.77(14) .
C7 N1 C9 125.80(16) .
C2 C1 C8 117.61(17) .
C2 C1 H1A 121.2 .
C8 C1 H1A 121.2 .
C1 C2 C3 121.07(17) .
C1 C2 H2A 119.5 .
C3 C2 H2A 119.5 .
C4 C3 C2 121.33(18) .
C4 C3 H3A 119.3 .
C2 C3 H3A 119.3 .
C3 C4 C5 119.69(16) .
C3 C4 H4A 120.2 .
C5 C4 H4A 120.2 .
C4 C5 C8 117.61(15) .
C4 C5 C6 135.38(15) .
C8 C5 C6 107.01(14) .
C7 C6 C5 105.40(14) .
C7 C6 C6 126.4(2) 3_575
C5 C6 C6 128.22(19) 3_575
N1 C7 C6 111.10(16) .
N1 C7 H7A 124.4 .
C6 C7 H7A 124.4 .
N1 C8 C1 129.26(16) .
N1 C8 C5 108.07(14) .
C1 C8 C5 122.67(16) .
N1 C9 H9A 109.5 .
N1 C9 H9B 109.5 .
H9A C9 H9B 109.5 .
N1 C9 H9C 109.5 .
H9A C9 H9C 109.5 .
H9B C9 H9C 109.5 .

loop_
_geom_bond_atom_site_label_1
_geom_bond_atom_site_label_2
_geom_bond_distance
_geom_bond_site_symmetry_2
N1 C8 1.370(2) .
N1 C7 1.372(2) .
N1 C9 1.453(2) .
C1 C2 1.373(3) .
C1 C8 1.399(2) .
C1 H1A 0.9500 .
C2 C3 1.400(3) .
C2 H2A 0.9500 .
C3 C4 1.377(2) .
C3 H3A 0.9500 .
C4 C5 1.405(2) .
C4 H4A 0.9500 .
C5 C8 1.417(2) .
C5 C6 1.444(2) .
C6 C7 1.375(2) .
C6 C6 1.466(3) 3_575
C7 H7A 0.9500 .
C9 H9A 0.9800 .
C9 H9B 0.9800 .
C9 H9C 0.9800 .

loop_
_geom_torsion_atom_site_label_1
_geom_torsion_atom_site_label_2
_geom_torsion_atom_site_label_3
_geom_torsion_atom_site_label_4
_geom_torsion
_geom_torsion_site_symmetry_1
_geom_torsion_site_symmetry_4
C8 C1 C2 C3 -0.7(3) . .
C1 C2 C3 C4 0.6(3) . .
C2 C3 C4 C5 0.5(3) . .
C3 C4 C5 C8 -1.3(2) . .
C3 C4 C5 C6 179.14(18) . .
C4 C5 C6 C7 179.32(19) . .
C8 C5 C6 C7 -0.23(18) . .
C4 C5 C6 C6 -0.2(4) . 3_575
C8 C5 C6 C6 -179.7(2) . 3_575
C8 N1 C7 C6 0.6(2) . .
C9 N1 C7 C6 178.99(16) . .
C5 C6 C7 N1 -0.2(2) . .
C6 C6 C7 N1 179.3(2) 3_575 .
C7 N1 C8 C1 178.93(17) . .
C9 N1 C8 C1 0.5(3) . .
C7 N1 C8 C5 -0.70(19) . .
C9 N1 C8 C5 -179.12(16) . .
C2 C1 C8 N1 -179.85(17) . .
C2 C1 C8 C5 -0.3(3) . .
C4 C5 C8 N1 -179.07(14) . .
C6 C5 C8 N1 0.57(18) . .
C4 C5 C8 C1 1.3(2) . .
C6 C5 C8 C1 -179.09(15) . .
